data_1525211
loop_
_publ_author_name
'Schiltz, R.J.'
'Stevens, E.R.jr.'
'Carlson, O.N.'

_publ_section_title
;
 The thorium-copper system
;
_journal_name_full 'Journal of the Less-Common Metals'
_journal_page_first 175
_journal_page_last 185
_journal_volume 25
_journal_year 1971
_chemical_formula_sum 'Cu6 Th'
_space_group_IT_number 62
_symmetry_space_group_name_Hall '-P 2ac 2n'
_symmetry_space_group_name_H-M 'P n m a'
_cell_angle_alpha 90
_cell_angle_beta 90
_cell_angle_gamma 90
_cell_formula_units_Z 4
_cell_length_a 8.1103
_cell_length_b 5.0817
_cell_length_c 10.1046
_cell_volume 416.452
_citation_journal_id_ASTM JCOMAH
_cod_data_source_file Schiltz_JCOMAH_1971_1631.cif
_cod_data_source_block Cu6Th1
_cod_original_cell_volume 416.4521
_cod_original_formula_sum 'Cu6 Th1'
_cod_database_code 1525211

loop_
_symmetry_equiv_pos_as_xyz
x,y,z
-x+1/2,-y,z+1/2
x+1/2,-y+1/2,-z+1/2
-x,y+1/2,-z
-x,-y,-z
x-1/2,y,-z-1/2
-x-1/2,y-1/2,z-1/2
x,-y-1/2,z

loop_
_atom_site_label
_atom_site_type_symbol
_atom_site_fract_x
_atom_site_fract_y
_atom_site_fract_z
_atom_site_occupancy
_atom_site_U_iso_or_equiv
Cu3 Cu 0.563 0.25 0.595 1 0.0
Cu5 Cu 0.436 0.003 0.191 1 0.0
Th1 Th 0.26 0.25 0.434 1 0.0
Cu2 Cu 0.819 0.25 0.246 1 0.0
Cu4 Cu 0.902 0.25 0.514 1 0.0
Cu1 Cu 0.132 0.25 0.14 1 0.0
